data_4024669
loop_
_publ_author_name
'Prabal P. Singh'
'A. K. Yadav'
'H. Ila'
'H. Junjappa'

_publ_contact_author_address
;
Department of Chemistry
Indian Institute of Technology
Kanpur 208016
India
;
_publ_contact_author_name 'Pro.  H. Ila'
_publ_section_title
;
Novel Route to 2,3-Substituted Benzo[b]thiophenes via Intramolecular
Radical Cyclization
;
_journal_name_full 'Journal of Organic Chemistry'
_journal_page_first 5496
_journal_page_last 5501
_journal_paper_doi 10.1021/jo900615p
_journal_volume 74
_journal_year 2009
_chemical_formula_moiety 'C15 H10 Br F N2 S'
_chemical_formula_sum 'C15 H10 Br F N2 S'
_chemical_formula_weight 349.22
_chemical_name_systematic
;
 ?
;
_space_group_IT_number 15
_symmetry_cell_setting monoclinic
_symmetry_space_group_name_Hall '-C 2yc'
_symmetry_space_group_name_H-M 'C 1 2/c 1'
_atom_sites_solution_hydrogens geom
_atom_sites_solution_primary direct
_atom_sites_solution_secondary difmap
_audit_creation_method SHELXL-97
_cell_angle_alpha 90.000(5)
_cell_angle_beta 127.953(5)
_cell_angle_gamma 90.000(5)
_cell_formula_units_Z 8
_cell_length_a 25.912(5)
_cell_length_b 6.972(5)
_cell_length_c 19.546(5)
_cell_measurement_reflns_used 999
_cell_measurement_temperature 100(2)
_cell_measurement_theta_max 28.2
_cell_measurement_theta_min 2.0
_cell_volume 2784(2)
_computing_cell_refinement 'SAINT 6.45 ( Bruker, 2003)'
_computing_data_collection 'SMART 5.628 (Bruker, 2003)'
_computing_data_reduction 'SAINT 6.45 ( Bruker, 2003)'
_computing_molecular_graphics 'DIAMOND 2.1e'
_computing_structure_refinement 'SHELXL-97 (Sheldrick, 1997)'
_computing_structure_solution SIR-97
_diffrn_ambient_temperature 100(2)
_diffrn_measured_fraction_theta_full 0.985
_diffrn_measured_fraction_theta_max 0.985
_diffrn_measurement_device_type 'BRUKER SMART APEX'
_diffrn_measurement_method /w-scans
_diffrn_radiation_monochromator graphite
_diffrn_radiation_source 'fine-focus sealed tube'
_diffrn_radiation_type MoK\a
_diffrn_radiation_wavelength 0.71069
_diffrn_reflns_av_R_equivalents 0.0478
_diffrn_reflns_av_sigmaI/netI 0.0638
_diffrn_reflns_limit_h_max 24
_diffrn_reflns_limit_h_min -34
_diffrn_reflns_limit_k_max 9
_diffrn_reflns_limit_k_min -9
_diffrn_reflns_limit_l_max 25
_diffrn_reflns_limit_l_min -21
_diffrn_reflns_number 8765
_diffrn_reflns_theta_full 28.20
_diffrn_reflns_theta_max 28.20
_diffrn_reflns_theta_min 1.99
_exptl_absorpt_coefficient_mu 3.103
_exptl_absorpt_correction_T_max 0.7071
_exptl_absorpt_correction_T_min 0.6532
_exptl_absorpt_correction_type empirical
_exptl_absorpt_process_details SADABS
_exptl_crystal_colour colorless
_exptl_crystal_density_diffrn 1.666
_exptl_crystal_density_method 'not measured'
_exptl_crystal_description block
_exptl_crystal_F_000 1392
_exptl_crystal_size_max 0.15
_exptl_crystal_size_mid 0.13
_exptl_crystal_size_min 0.12
_refine_diff_density_max 0.976
_refine_diff_density_min -0.650
_refine_diff_density_rms 0.154
_refine_ls_extinction_method none
_refine_ls_goodness_of_fit_ref 1.069
_refine_ls_hydrogen_treatment refU
_refine_ls_matrix_type full
_refine_ls_number_parameters 181
_refine_ls_number_reflns 3413
_refine_ls_number_restraints 0
_refine_ls_restrained_S_all 1.069
_refine_ls_R_factor_all 0.0764
_refine_ls_R_factor_gt 0.0462
_refine_ls_shift/su_max 0.001
_refine_ls_shift/su_mean 0.000
_refine_ls_structure_factor_coef Fsqd
_refine_ls_weighting_details 'calc w=1/[\s^2^(Fo^2^)+(0.0328P)^2^+24.6524P] where P=(Fo^2^+2Fc^2^)/3'
_refine_ls_weighting_scheme calc
_refine_ls_wR_factor_gt 0.0990
_refine_ls_wR_factor_ref 0.1318
_reflns_number_gt 2501
_reflns_number_total 3413
_reflns_threshold_expression >2sigma(I)
_cod_data_source_file jo900615p_si_002_4.cif
_cod_data_source_block Compound7K
_cod_depositor_comments
;
The following automatic conversions were performed:
'_symmetry_cell_setting' value 'Monoclinic' changed to 'monoclinic'
according to '/home/saulius/struct/CIF-dictionaries/cif_core.dic'
dictionary named 'cif_core.dic' version 2.4.1 from 2010-06-29.

Automatic conversion script
Id: cif_fix_enum 1527 2010-12-29 10:47:43Z saulius 

2020-10-30
Z value and formula fixed to values more according to usual
chemical conventions.                 miguel
;
_cod_original_formula_sum 'C30 H20 Br2 F2 N4 S2'
_cod_original_formula_weight 698.44
_cod_original_formula_moiety 'C30 H20 Br2 F2 N4 S2'
_cod_original_formula_units_Z 4
_cod_original_sg_symbol_H-M C2/c
_cod_database_code 4024669

loop_
_symmetry_equiv_pos_as_xyz
'x, y, z'
'-x, y, -z+1/2'
'x+1/2, y+1/2, z'
'-x+1/2, y+1/2, -z+1/2'
'-x, -y, -z'
'x, -y, z-1/2'
'-x+1/2, -y+1/2, -z'
'x+1/2, -y+1/2, z-1/2'

loop_
_atom_site_label
_atom_site_type_symbol
_atom_site_fract_x
_atom_site_fract_y
_atom_site_fract_z
_atom_site_U_iso_or_equiv
_atom_site_adp_type
_atom_site_occupancy
_atom_site_symmetry_multiplicity
_atom_site_calc_flag
_atom_site_refinement_flags
_atom_site_disorder_assembly
_atom_site_disorder_group
Br1 Br 0.95841(2) -0.37942(7) 0.88682(3) 0.02882(16) Uani 1 1 d . . .
S1 S 0.79249(5) -0.05483(18) 0.57104(7) 0.0227(3) Uani 1 1 d . . .
F1 F 1.13766(13) 0.1357(4) 1.05327(17) 0.0317(7) Uani 1 1 d . . .
N2 N 0.82921(17) 0.3057(5) 0.8241(2) 0.0204(8) Uani 1 1 d . . .
C3 C 0.9647(2) -0.0243(6) 0.8192(3) 0.0198(9) Uani 1 1 d . . .
C2 C 0.9059(2) -0.0878(6) 0.7319(3) 0.0211(9) Uani 1 1 d . . .
N1 N 0.92095(19) -0.3950(6) 0.6708(2) 0.0263(9) Uani 1 1 d . . .
C11 C 0.8332(2) 0.1760(6) 0.7126(3) 0.0177(8) Uani 1 1 d . . .
C7 C 1.0506(2) 0.2125(7) 0.9076(3) 0.0256(10) Uani 1 1 d . . .
H7 H 1.0688 0.3321 0.9134 0.031 Uiso 1 1 calc R . .
C10 C 0.7137(2) -0.0158(7) 0.5459(3) 0.0247(10) Uani 1 1 d . . .
H10A H 0.6798 -0.0495 0.4865 0.037 Uiso 1 1 calc R . .
H10B H 0.7095 0.1169 0.5548 0.037 Uiso 1 1 calc R . .
H10C H 0.7100 -0.0939 0.5831 0.037 Uiso 1 1 calc R . .
C5 C 1.0551(2) -0.0916(6) 0.9711(3) 0.0215(9) Uani 1 1 d . . .
H5 H 1.0763 -0.1741 1.0185 0.026 Uiso 1 1 calc R . .
C9 C 0.8487(2) 0.0119(6) 0.6810(3) 0.0197(9) Uani 1 1 d . . .
C8 C 0.9929(2) 0.1550(6) 0.8296(3) 0.0205(9) Uani 1 1 d . . .
H8 H 0.9722 0.2384 0.7826 0.025 Uiso 1 1 calc R . .
C15 C 0.8429(2) 0.1641(7) 0.7911(3) 0.0205(9) Uani 1 1 d . . .
H15 H 0.8600 0.0506 0.8225 0.025 Uiso 1 1 calc R . .
C4 C 0.9968(2) -0.1430(6) 0.8920(3) 0.0177(8) Uani 1 1 d . . .
C13 C 0.7904(2) 0.4909(7) 0.6973(3) 0.0254(10) Uani 1 1 d . . .
H13 H 0.7718 0.6045 0.6665 0.030 Uiso 1 1 calc R . .
C14 C 0.8036(2) 0.4654(7) 0.7773(3) 0.0231(9) Uani 1 1 d . . .
H14 H 0.7939 0.5653 0.7993 0.028 Uiso 1 1 calc R . .
C12 C 0.8053(2) 0.3457(7) 0.6647(3) 0.0229(10) Uani 1 1 d . . .
H12 H 0.7970 0.3597 0.6114 0.027 Uiso 1 1 calc R . .
C1 C 0.9138(2) -0.2577(7) 0.6966(3) 0.0223(9) Uani 1 1 d . . .
C6 C 1.0801(2) 0.0865(7) 0.9763(3) 0.0232(10) Uani 1 1 d . . .

loop_
_atom_site_aniso_label
_atom_site_aniso_U_11
_atom_site_aniso_U_22
_atom_site_aniso_U_33
_atom_site_aniso_U_23
_atom_site_aniso_U_13
_atom_site_aniso_U_12
Br1 0.0308(3) 0.0212(2) 0.0206(2) 0.00140(18) 0.0088(2) -0.00567(19)
S1 0.0183(5) 0.0309(6) 0.0124(5) -0.0005(4) 0.0061(4) 0.0046(4)
F1 0.0239(14) 0.0356(16) 0.0175(13) -0.0022(12) 0.0035(11) -0.0113(12)
N2 0.0199(18) 0.0219(19) 0.0204(18) -0.0044(15) 0.0128(16) -0.0028(15)
C3 0.018(2) 0.022(2) 0.020(2) 0.0018(17) 0.0121(18) 0.0059(17)
C2 0.021(2) 0.025(2) 0.018(2) 0.0013(17) 0.0126(19) 0.0041(18)
N1 0.0218(19) 0.029(2) 0.0219(19) -0.0094(16) 0.0103(17) 0.0017(17)
C11 0.0135(19) 0.021(2) 0.0134(19) -0.0013(16) 0.0058(17) -0.0023(16)
C7 0.022(2) 0.023(2) 0.025(2) -0.0045(19) 0.011(2) -0.0053(19)
C10 0.023(2) 0.029(3) 0.019(2) -0.0006(18) 0.011(2) 0.0049(19)
C5 0.020(2) 0.021(2) 0.015(2) 0.0038(16) 0.0064(18) 0.0072(17)
C9 0.017(2) 0.025(2) 0.0122(19) 0.0008(16) 0.0062(17) -0.0008(17)
C8 0.020(2) 0.025(2) 0.014(2) 0.0021(16) 0.0094(18) 0.0040(17)
C15 0.016(2) 0.024(2) 0.015(2) 0.0035(16) 0.0067(18) 0.0053(17)
C4 0.017(2) 0.015(2) 0.0146(19) -0.0059(15) 0.0069(17) -0.0055(16)
C13 0.022(2) 0.019(2) 0.025(2) 0.0004(18) 0.009(2) 0.0013(18)
C14 0.018(2) 0.021(2) 0.025(2) -0.0046(18) 0.010(2) -0.0034(18)
C12 0.023(2) 0.026(2) 0.015(2) 0.0050(17) 0.0095(19) 0.0008(18)
C1 0.012(2) 0.031(3) 0.014(2) 0.0056(17) 0.0030(17) 0.0031(17)
C6 0.020(2) 0.027(2) 0.016(2) 0.0000(17) 0.0079(19) -0.0019(18)

loop_
_atom_type_symbol
_atom_type_description
_atom_type_scat_dispersion_real
_atom_type_scat_dispersion_imag
_atom_type_scat_source
C C 0.0033 0.0016 'International Tables Vol C Tables 4.2.6.8 and 6.1.1.4'
H H 0.0000 0.0000 'International Tables Vol C Tables 4.2.6.8 and 6.1.1.4'
N N 0.0061 0.0033 'International Tables Vol C Tables 4.2.6.8 and 6.1.1.4'
F F 0.0171 0.0103 'International Tables Vol C Tables 4.2.6.8 and 6.1.1.4'
S S 0.1246 0.1234 'International Tables Vol C Tables 4.2.6.8 and 6.1.1.4'
Br Br -0.2901 2.4595 'International Tables Vol C Tables 4.2.6.8 and 6.1.1.4'

loop_
_geom_angle_atom_site_label_1
_geom_angle_atom_site_label_2
_geom_angle_atom_site_label_3
_geom_angle
_geom_angle_site_symmetry_1
_geom_angle_site_symmetry_3
_geom_angle_publ_flag
C9 S1 C10 103.9(2) . . ?
C14 N2 C15 117.0(4) . . ?
C4 C3 C8 116.8(4) . . ?
C4 C3 C2 122.6(4) . . ?
C8 C3 C2 120.4(4) . . ?
C9 C2 C1 118.6(4) . . ?
C9 C2 C3 124.8(4) . . ?
C1 C2 C3 116.3(4) . . ?
C15 C11 C12 117.0(4) . . ?
C15 C11 C9 120.3(4) . . ?
C12 C11 C9 122.6(4) . . ?
C6 C7 C8 117.7(4) . . ?
C6 C5 C4 117.2(4) . . ?
C2 C9 C11 123.1(4) . . ?
C2 C9 S1 117.9(3) . . ?
C11 C9 S1 118.9(3) . . ?
C7 C8 C3 122.2(4) . . ?
N2 C15 C11 124.2(4) . . ?
C5 C4 C3 122.7(4) . . ?
C5 C4 Br1 117.4(3) . . ?
C3 C4 Br1 119.8(3) . . ?
C12 C13 C14 118.9(4) . . ?
N2 C14 C13 123.5(4) . . ?
C13 C12 C11 119.3(4) . . ?
N1 C1 C2 178.1(5) . . ?
F1 C6 C5 117.2(4) . . ?
F1 C6 C7 119.4(4) . . ?
C5 C6 C7 123.4(4) . . ?

loop_
_geom_bond_atom_site_label_1
_geom_bond_atom_site_label_2
_geom_bond_distance
_geom_bond_site_symmetry_2
_geom_bond_publ_flag
Br1 C4 1.895(4) . ?
S1 C9 1.762(4) . ?
S1 C10 1.802(5) . ?
F1 C6 1.359(5) . ?
N2 C14 1.330(6) . ?
N2 C15 1.340(6) . ?
C3 C4 1.395(6) . ?
C3 C8 1.399(6) . ?
C3 C2 1.494(6) . ?
C2 C9 1.362(6) . ?
C2 C1 1.447(6) . ?
N1 C1 1.148(6) . ?
C11 C15 1.397(6) . ?
C11 C12 1.402(6) . ?
C11 C9 1.469(6) . ?
C7 C6 1.377(6) . ?
C7 C8 1.385(6) . ?
C5 C6 1.375(6) . ?
C5 C4 1.388(6) . ?
C13 C12 1.372(6) . ?
C13 C14 1.392(6) . ?

loop_
_geom_torsion_atom_site_label_1
_geom_torsion_atom_site_label_2
_geom_torsion_atom_site_label_3
_geom_torsion_atom_site_label_4
_geom_torsion
_geom_torsion_site_symmetry_1
_geom_torsion_site_symmetry_2
_geom_torsion_site_symmetry_3
_geom_torsion_site_symmetry_4
_geom_torsion_publ_flag
C4 C3 C2 C9 129.3(5) . . . . ?
C8 C3 C2 C9 -55.5(6) . . . . ?
C4 C3 C2 C1 -57.2(6) . . . . ?
C8 C3 C2 C1 118.0(5) . . . . ?
C1 C2 C9 C11 174.4(4) . . . . ?
C3 C2 C9 C11 -12.3(7) . . . . ?
C1 C2 C9 S1 -8.1(6) . . . . ?
C3 C2 C9 S1 165.2(3) . . . . ?
C15 C11 C9 C2 -47.4(6) . . . . ?
C12 C11 C9 C2 135.8(5) . . . . ?
C15 C11 C9 S1 135.1(4) . . . . ?
C12 C11 C9 S1 -41.6(6) . . . . ?
C10 S1 C9 C2 145.2(4) . . . . ?
C10 S1 C9 C11 -37.2(4) . . . . ?
C6 C7 C8 C3 -0.2(7) . . . . ?
C4 C3 C8 C7 1.2(6) . . . . ?
C2 C3 C8 C7 -174.2(4) . . . . ?
C14 N2 C15 C11 1.4(6) . . . . ?
C12 C11 C15 N2 -2.2(6) . . . . ?
C9 C11 C15 N2 -179.1(4) . . . . ?
C6 C5 C4 C3 1.7(7) . . . . ?
C6 C5 C4 Br1 -175.1(3) . . . . ?
C8 C3 C4 C5 -2.0(6) . . . . ?
C2 C3 C4 C5 173.3(4) . . . . ?
C8 C3 C4 Br1 174.7(3) . . . . ?
C2 C3 C4 Br1 -9.9(6) . . . . ?
C15 N2 C14 C13 0.2(6) . . . . ?
C12 C13 C14 N2 -1.0(7) . . . . ?
C14 C13 C12 C11 0.1(7) . . . . ?
C15 C11 C12 C13 1.3(6) . . . . ?
C9 C11 C12 C13 178.1(4) . . . . ?
C9 C2 C1 N1 -140(14) . . . . ?
C3 C2 C1 N1 46(15) . . . . ?
C4 C5 C6 F1 -179.1(4) . . . . ?
C4 C5 C6 C7 -0.6(7) . . . . ?
C8 C7 C6 F1 178.3(4) . . . . ?
C8 C7 C6 C5 -0.1(7) . . . . ?
